data_4028347
loop_
_publ_author_name
'Amandine Altmayer-Henzien'
'Val\'erie Declerck'
'Denis Merlet'
'Jean-Pierre Baltaze'
'Jonathan Farjon'
'R\'egis Guillot'
'David J. Aitken'

_publ_contact_author_address
;Institut de Chimie Mol\'eculaire et des Mat\'eriaux d'Orsay
UMR CNRS 8182
B\^at. 420 
Universit\'e Paris 11
91405 ORSAY Cedex,
France.
;
_publ_contact_author_email david.aitken@u-psud.fr
_publ_contact_author_name 'David J. AITKEN'
_publ_section_title
;
 Solution State Conformational Preferences of Dipeptides Derived from
 N-Aminoazetidinecarboxylic Acid: An Assessment of the Hydrazino Turn
;
_journal_name_full 'Journal of Organic Chemistry'
_journal_page_first 6031
_journal_page_last 6039
_journal_paper_doi 10.1021/jo400736t
_journal_volume 78
_journal_year 2013
_chemical_absolute_configuration ad
_chemical_formula_moiety 'C15 H25 N3 O5'
_chemical_formula_sum 'C15 H25 N3 O5'
_chemical_formula_weight 327.38
_space_group_IT_number 4
_symmetry_cell_setting monoclinic
_symmetry_Int_Tables_number 4
_symmetry_space_group_name_Hall 'P 2yb'
_symmetry_space_group_name_H-M 'P 1 21 1'
_atom_sites_solution_hydrogens geom
_atom_sites_solution_primary direct
_atom_sites_solution_secondary difmap
_audit_creation_method SHELXL-97
_cell_angle_alpha 90.00
_cell_angle_beta 93.857(2)
_cell_angle_gamma 90.00
_cell_formula_units_Z 2
_cell_length_a 5.9436(4)
_cell_length_b 24.018(2)
_cell_length_c 5.9435(5)
_cell_measurement_reflns_used 3950
_cell_measurement_temperature 100(1)
_cell_measurement_theta_max 23.11
_cell_measurement_theta_min 2.50
_cell_volume 846.53(12)
_computing_cell_refinement 'Bruker SAINT'
_computing_data_collection 'Bruker APEX2'
_computing_data_reduction 'Bruker SAINT'
_computing_structure_refinement 'SHELXL-97 (Sheldrick, 1997)'
_computing_structure_solution 'SHELXS-97 (Sheldrick, 1990)'
_diffrn_ambient_temperature 100(1)
_diffrn_measured_fraction_theta_full 0.998
_diffrn_measured_fraction_theta_max 0.989
_diffrn_measurement_device_type 'Bruker APEX-II CCD'
_diffrn_measurement_method '\f and \w scans'
_diffrn_radiation_monochromator graphite
_diffrn_radiation_probe x-ray
_diffrn_radiation_type MoK\a
_diffrn_radiation_wavelength 0.71073
_diffrn_reflns_av_R_equivalents 0.0413
_diffrn_reflns_av_sigmaI/netI 0.0346
_diffrn_reflns_limit_h_max 7
_diffrn_reflns_limit_h_min -8
_diffrn_reflns_limit_k_max 33
_diffrn_reflns_limit_k_min -34
_diffrn_reflns_limit_l_max 7
_diffrn_reflns_limit_l_min -8
_diffrn_reflns_number 12802
_diffrn_reflns_theta_full 26.00
_diffrn_reflns_theta_max 30.59
_diffrn_reflns_theta_min 3.39
_diffrn_source 'fine-focus sealed tube'
_diffrn_source_type 'kappa X8 APEX II Bruker ICMMO'
_exptl_absorpt_coefficient_mu 0.097
_exptl_absorpt_correction_T_max 0.9913
_exptl_absorpt_correction_T_min 0.9885
_exptl_absorpt_correction_type psi-scan
_exptl_absorpt_process_details SADABS
_exptl_crystal_colour colorless
_exptl_crystal_density_diffrn 1.284
_exptl_crystal_F_000 352
_exptl_crystal_size_max 0.12
_exptl_crystal_size_mid 0.10
_exptl_crystal_size_min 0.09
_refine_diff_density_max 0.292
_refine_diff_density_min -0.200
_refine_diff_density_rms 0.044
_refine_ls_abs_structure_details 'Flack H D (1983), Acta Cryst. A39, 876-881'
_refine_ls_abs_structure_Flack 0.2(6)
_refine_ls_extinction_method none
_refine_ls_goodness_of_fit_ref 1.062
_refine_ls_hydrogen_treatment constr
_refine_ls_matrix_type full
_refine_ls_number_parameters 212
_refine_ls_number_reflns 4891
_refine_ls_number_restraints 1
_refine_ls_restrained_S_all 1.062
_refine_ls_R_factor_all 0.0378
_refine_ls_R_factor_gt 0.0363
_refine_ls_shift/su_max 0.001
_refine_ls_shift/su_mean 0.000
_refine_ls_structure_factor_coef Fsqd
_refine_ls_weighting_details 'calc w=1/[\s^2^(Fo^2^)+(0.0427P)^2^+0.1937P] where P=(Fo^2^+2Fc^2^)/3'
_refine_ls_weighting_scheme calc
_refine_ls_wR_factor_gt 0.0908
_refine_ls_wR_factor_ref 0.0916
_reflns_number_gt 4730
_reflns_number_total 4891
_reflns_threshold_expression >2sigma(I)
_cod_data_source_file jo400736t_si_004.cif
_cod_data_source_block 1278GuillotICMMO
_cod_original_cell_volume 846.54(13)
_cod_original_sg_symbol_H-M 'P 21'
_cod_database_code 4028347

loop_
_symmetry_equiv_pos_as_xyz
'x, y, z'
'-x, y+1/2, -z'

loop_
_atom_site_label
_atom_site_type_symbol
_atom_site_fract_x
_atom_site_fract_y
_atom_site_fract_z
_atom_site_U_iso_or_equiv
_atom_site_adp_type
_atom_site_occupancy
_atom_site_symmetry_multiplicity
_atom_site_calc_flag
_atom_site_refinement_flags
C1 C 0.1675(2) 0.38178(5) -0.6093(2) 0.0157(2) Uani 1 1 d .
C2 C 0.3782(3) 0.35006(6) -0.6661(3) 0.0263(3) Uani 1 1 d .
H2A H 0.4476 0.3687 -0.7865 0.039 Uiso 1 1 calc R
H2B H 0.3375 0.3129 -0.7120 0.039 Uiso 1 1 calc R
H2C H 0.4823 0.3486 -0.5355 0.039 Uiso 1 1 calc R
C3 C 0.0062(3) 0.38823(6) -0.8179(2) 0.0237(3) Uani 1 1 d .
H3A H -0.1222 0.4098 -0.7807 0.036 Uiso 1 1 calc R
H3B H -0.0429 0.3521 -0.8704 0.036 Uiso 1 1 calc R
H3C H 0.0819 0.4068 -0.9342 0.036 Uiso 1 1 calc R
C4 C 0.0460(3) 0.35437(6) -0.4199(2) 0.0205(3) Uani 1 1 d .
H4A H 0.1495 0.3497 -0.2902 0.031 Uiso 1 1 calc R
H4B H -0.0106 0.3186 -0.4693 0.031 Uiso 1 1 calc R
H4C H -0.0773 0.3775 -0.3812 0.031 Uiso 1 1 calc R
C5 C 0.3732(2) 0.45214(5) -0.3760(2) 0.0154(2) Uani 1 1 d .
C6 C 0.7962(2) 0.51124(6) -0.1538(2) 0.0224(3) Uani 1 1 d .
H6A H 0.9180 0.5297 -0.2249 0.027 Uiso 1 1 calc R
H6B H 0.8073 0.4711 -0.1667 0.027 Uiso 1 1 calc R
C7 C 0.7610(3) 0.53200(6) 0.0872(2) 0.0242(3) Uani 1 1 d .
H7A H 0.8259 0.5683 0.1217 0.029 Uiso 1 1 calc R
H7B H 0.8032 0.5052 0.2048 0.029 Uiso 1 1 calc R
C8 C 0.5034(2) 0.53321(5) 0.01552(19) 0.0154(2) Uani 1 1 d .
H8 H 0.4294 0.4982 0.0522 0.019 Uiso 1 1 calc R
C9 C 0.3723(2) 0.58333(5) 0.08920(19) 0.0136(2) Uani 1 1 d .
C10 C 0.2813(2) 0.68111(5) 0.02798(19) 0.0148(2) Uani 1 1 d .
H10 H 0.1178 0.6767 0.0320 0.018 Uiso 1 1 calc R
C11 C 0.3354(3) 0.73342(5) -0.1085(2) 0.0192(3) Uani 1 1 d .
H11A H 0.2133 0.7452 -0.2144 0.023 Uiso 1 1 calc R
H11B H 0.4766 0.7312 -0.1809 0.023 Uiso 1 1 calc R
C12 C 0.3511(3) 0.76682(6) 0.1156(2) 0.0203(3) Uani 1 1 d .
H12A H 0.2141 0.7868 0.1439 0.024 Uiso 1 1 calc R
H12B H 0.4816 0.7911 0.1329 0.024 Uiso 1 1 calc R
C13 C 0.3797(2) 0.71111(5) 0.24826(19) 0.0151(2) Uani 1 1 d .
H13 H 0.2828 0.7082 0.3747 0.018 Uiso 1 1 calc R
C14 C 0.6231(2) 0.69686(5) 0.3101(2) 0.0174(2) Uani 1 1 d .
C15 C 0.8739(2) 0.64906(7) 0.5694(2) 0.0239(3) Uani 1 1 d .
H15A H 0.9394 0.6289 0.4507 0.036 Uiso 1 1 calc R
H15B H 0.8719 0.6259 0.7009 0.036 Uiso 1 1 calc R
H15C H 0.9618 0.6818 0.6047 0.036 Uiso 1 1 calc R
N1 N 0.4257(2) 0.50730(4) -0.38634(17) 0.0170(2) Uani 1 1 d .
H1 H 0.3699 0.5265 -0.4988 0.020 Uiso 1 1 calc R
N2 N 0.56697(19) 0.53408(4) -0.22132(17) 0.01486(19) Uani 1 1 d .
N3 N 0.3823(2) 0.62926(4) -0.03952(17) 0.0160(2) Uani 1 1 d .
H3 H 0.4494 0.6278 -0.1632 0.019 Uiso 1 1 calc R
O1 O 0.22639(17) 0.44002(4) -0.55431(15) 0.01808(19) Uani 1 1 d .
O2 O 0.44426(18) 0.41967(4) -0.23052(16) 0.0210(2) Uani 1 1 d .
O3 O 0.27087(16) 0.58276(4) 0.26458(15) 0.01700(18) Uani 1 1 d .
O4 O 0.7828(2) 0.71144(6) 0.2084(2) 0.0341(3) Uani 1 1 d .
O5 O 0.64498(16) 0.66509(4) 0.49666(16) 0.01928(19) Uani 1 1 d .

loop_
_atom_site_aniso_label
_atom_site_aniso_U_11
_atom_site_aniso_U_22
_atom_site_aniso_U_33
_atom_site_aniso_U_23
_atom_site_aniso_U_13
_atom_site_aniso_U_12
C1 0.0239(6) 0.0113(5) 0.0122(5) -0.0024(4) 0.0031(4) -0.0017(4)
C2 0.0298(8) 0.0217(7) 0.0280(7) -0.0069(5) 0.0069(6) 0.0021(6)
C3 0.0344(8) 0.0220(6) 0.0140(5) -0.0008(5) -0.0031(5) -0.0069(6)
C4 0.0282(7) 0.0182(6) 0.0157(5) -0.0006(4) 0.0048(5) -0.0045(5)
C5 0.0206(6) 0.0138(5) 0.0117(5) -0.0008(4) 0.0015(4) -0.0001(4)
C6 0.0192(6) 0.0214(6) 0.0265(6) -0.0061(5) 0.0006(5) 0.0037(5)
C7 0.0242(7) 0.0228(6) 0.0245(6) -0.0086(5) -0.0075(5) 0.0057(5)
C8 0.0221(6) 0.0119(5) 0.0120(5) -0.0004(4) -0.0017(4) 0.0000(4)
C9 0.0166(5) 0.0124(5) 0.0115(5) 0.0001(4) -0.0010(4) -0.0020(4)
C10 0.0209(6) 0.0122(5) 0.0116(5) 0.0002(4) 0.0035(4) 0.0019(4)
C11 0.0334(7) 0.0120(5) 0.0123(5) -0.0003(4) 0.0032(5) 0.0004(5)
C12 0.0329(7) 0.0134(5) 0.0148(5) -0.0023(4) 0.0031(5) 0.0033(5)
C13 0.0196(6) 0.0162(5) 0.0099(4) -0.0013(4) 0.0041(4) 0.0019(4)
C14 0.0214(6) 0.0183(6) 0.0128(5) -0.0017(4) 0.0028(4) 0.0002(5)
C15 0.0167(6) 0.0350(7) 0.0195(6) 0.0032(5) -0.0020(5) -0.0011(5)
N1 0.0278(6) 0.0119(5) 0.0105(4) 0.0001(4) -0.0035(4) -0.0016(4)
N2 0.0178(5) 0.0133(4) 0.0135(4) -0.0031(4) 0.0012(4) -0.0007(4)
N3 0.0255(6) 0.0109(4) 0.0123(4) 0.0000(4) 0.0064(4) 0.0011(4)
O1 0.0293(5) 0.0110(4) 0.0132(4) 0.0001(3) -0.0044(3) -0.0022(3)
O2 0.0327(5) 0.0142(4) 0.0153(4) 0.0014(3) -0.0039(4) -0.0003(4)
O3 0.0222(4) 0.0168(4) 0.0123(4) 0.0023(3) 0.0035(3) 0.0010(4)
O4 0.0229(5) 0.0495(7) 0.0314(6) 0.0161(5) 0.0117(4) 0.0047(5)
O5 0.0160(4) 0.0274(5) 0.0144(4) 0.0028(4) 0.0010(3) -0.0005(4)

loop_
_atom_type_symbol
_atom_type_description
_atom_type_scat_dispersion_real
_atom_type_scat_dispersion_imag
_atom_type_scat_source
C C 0.0033 0.0016 'International Tables Vol C Tables 4.2.6.8 and 6.1.1.4'
H H 0.0000 0.0000 'International Tables Vol C Tables 4.2.6.8 and 6.1.1.4'
N N 0.0061 0.0033 'International Tables Vol C Tables 4.2.6.8 and 6.1.1.4'
O O 0.0106 0.0060 'International Tables Vol C Tables 4.2.6.8 and 6.1.1.4'

loop_
_geom_angle_atom_site_label_1
_geom_angle_atom_site_label_2
_geom_angle_atom_site_label_3
_geom_angle
O1 C1 C3 102.18(10)
O1 C1 C2 109.71(11)
C3 C1 C2 110.63(11)
O1 C1 C4 111.29(10)
C3 C1 C4 109.94(12)
C2 C1 C4 112.61(12)
O2 C5 O1 126.18(12)
O2 C5 N1 125.75(12)
O1 C5 N1 108.07(10)
N2 C6 C7 87.30(10)
C6 C7 C8 86.81(9)
N2 C8 C9 115.63(10)
N2 C8 C7 87.22(10)
C9 C8 C7 116.75(10)
O3 C9 N3 122.01(12)
O3 C9 C8 121.56(11)
N3 C9 C8 116.33(10)
N3 C10 C11 116.71(10)
N3 C10 C13 119.08(10)
C11 C10 C13 89.19(9)
C10 C11 C12 88.40(9)
C11 C12 C13 89.36(9)
C14 C13 C12 112.91(11)
C14 C13 C10 113.33(10)
C12 C13 C10 87.14(9)
O4 C14 O5 122.66(13)
O4 C14 C13 125.75(12)
O5 C14 C13 111.59(11)
C5 N1 N2 122.81(10)
N1 N2 C8 118.59(10)
N1 N2 C6 120.66(10)
C8 N2 C6 91.48(9)
C9 N3 C10 120.75(10)
C5 O1 C1 120.48(10)
C14 O5 C15 115.65(11)

loop_
_geom_bond_atom_site_label_1
_geom_bond_atom_site_label_2
_geom_bond_distance
C1 O1 1.4734(15)
C1 C3 1.5234(18)
C1 C2 1.523(2)
C1 C4 1.5267(18)
C5 O2 1.2187(15)
C5 O1 1.3582(15)
C5 N1 1.3634(16)
C6 N2 1.4980(17)
C6 C7 1.544(2)
C7 C8 1.562(2)
C8 N2 1.4820(16)
C8 C9 1.5147(17)
C9 O3 1.2388(14)
C9 N3 1.3460(15)
C10 N3 1.4507(16)
C10 C11 1.5410(17)
C10 C13 1.5724(17)
C11 C12 1.5524(18)
C12 C13 1.5565(18)
C13 C14 1.5075(19)
C14 O4 1.2110(17)
C14 O5 1.3451(15)
C15 O5 1.4515(17)
N1 N2 1.4035(14)
